data_4033686
loop_
_publ_author_name
'Wilson, Katy B.'
'Smith, Jacob A.'
'Nedzbala, Hannah S.'
'Pert, Emmit K.'
'Dakermanji, Steven J.'
'Dickie, Diane A.'
'Harman, W. Dean'

_publ_section_title
;
 Highly Functionalized Cyclohexenes Derived from Benzene: Sequential
 Tandem Addition Reactions Promoted by Tungsten.
;
_journal_issue 10
_journal_name_full 'The Journal of organic chemistry'
_journal_page_first 6094
_journal_page_last 6116
_journal_paper_doi 10.1021/acs.joc.9b00279
_journal_volume 84
_journal_year 2019
_chemical_formula_sum 'C24 H39 B N7 O3 P W'
_chemical_formula_weight 699.25
_space_group_crystal_system monoclinic
_space_group_IT_number 14
_space_group_name_Hall '-P 2yn'
_space_group_name_H-M_alt 'P 1 21/n 1'
_atom_sites_solution_hydrogens mixed
_atom_sites_solution_primary dual
_cell_angle_alpha 90
_cell_angle_beta 94.7150(10)
_cell_angle_gamma 90
_cell_formula_units_Z 4
_cell_length_a 10.5223(8)
_cell_length_b 22.0818(17)
_cell_length_c 12.5260(9)
_cell_measurement_reflns_used 7515
_cell_measurement_temperature 150.(2)
_cell_measurement_theta_max 27.2490
_cell_measurement_theta_min 2.4317
_cell_volume 2900.6(4)
_computing_cell_refinement 'SAINT V8.38A (Bruker AXS Inc., 2017)'
_computing_data_collection 'Bruker Instrument Service v2017.5.0.0'
_computing_data_reduction 'SAINT V8.38A (Bruker AXS Inc., 2017)'
_computing_structure_refinement 'SHELXL-2016/6 (Sheldrick, 2016)'
_computing_structure_solution 'SHELXT 2014/5 (Sheldrick, 2014)'
_diffrn_ambient_temperature 150.(2)
_diffrn_detector_area_resol_mean 8.3333
_diffrn_measured_fraction_theta_full 1.000
_diffrn_measured_fraction_theta_max 1.000
_diffrn_measurement_device_type 'Bruker Kappa APEXII Duo'
_diffrn_measurement_method '\f and \w scans'
_diffrn_radiation_monochromator graphite
_diffrn_radiation_type 'Mo K\a'
_diffrn_radiation_wavelength 0.71073
_diffrn_reflns_av_R_equivalents 0.0481
_diffrn_reflns_av_unetI/netI 0.0445
_diffrn_reflns_limit_h_max 14
_diffrn_reflns_limit_h_min -14
_diffrn_reflns_limit_k_max 30
_diffrn_reflns_limit_k_min -30
_diffrn_reflns_limit_l_max 17
_diffrn_reflns_limit_l_min -17
_diffrn_reflns_number 34614
_diffrn_reflns_theta_full 29.59
_diffrn_reflns_theta_max 29.59
_diffrn_reflns_theta_min 1.84
_diffrn_source 'fine-focus sealed tube'
_exptl_absorpt_coefficient_mu 4.075
_exptl_absorpt_correction_T_max 0.59
_exptl_absorpt_correction_T_min 0.53
_exptl_absorpt_correction_type multi-scan
_exptl_absorpt_process_details
;
SADABS-2016/2 - Bruker AXS area detector scaling and absorption correction
;
_exptl_crystal_colour yellow
_exptl_crystal_density_diffrn 1.601
_exptl_crystal_density_method 'not measured'
_exptl_crystal_description block
_exptl_crystal_F_000 1400
_exptl_crystal_recrystallization_method 'Slow evaporation of CD3CN'
_exptl_crystal_size_max 0.228
_exptl_crystal_size_mid 0.173
_exptl_crystal_size_min 0.142
_refine_diff_density_max 0.761
_refine_diff_density_min -0.823
_refine_ls_extinction_method none
_refine_ls_goodness_of_fit_ref 1.009
_refine_ls_hydrogen_treatment mixed
_refine_ls_matrix_type full
_refine_ls_number_parameters 344
_refine_ls_number_reflns 8162
_refine_ls_number_restraints 0
_refine_ls_restrained_S_all 1.009
_refine_ls_R_factor_all 0.0425
_refine_ls_R_factor_gt 0.0274
_refine_ls_shift/su_max 0.001
_refine_ls_shift/su_mean 0.000
_refine_ls_structure_factor_coef Fsqd
_refine_ls_weighting_details 'w=1/[\s^2^(Fo^2^)+(0.0119P)^2^+1.5873P] where P=(Fo^2^+2Fc^2^)/3'
_refine_ls_weighting_scheme calc
_refine_ls_wR_factor_gt 0.0458
_refine_ls_wR_factor_ref 0.0493
_reflns_number_gt 6552
_reflns_number_total 8162
_reflns_threshold_expression 'I > 2\s(I)'
_cod_data_source_file jo9b00279_si_001.cif
_cod_data_source_block 28A
_cod_depositor_comments
;
The following automatic conversions were performed:

data item '_exptl_absorpt_correction_type' value 'Multi-Scan' was
changed to 'multi-scan' in accordance with the
/home/data/users/saulius/crontab/automatic-downloads/current/ACS/lib/dictionaries/cif_core.dic
dictionary named 'cif_core.dic' version 2.4.2 last updated on
2011-04-26.

Automatic conversion script
Id: cif_fix_values 6909 2019-04-08 15:41:33Z antanas 
;
_cod_original_sg_symbol_H-M 'P 21/n'
_cod_database_code 4033686

loop_
_space_group_symop_operation_xyz
'x, y, z'
'-x+1/2, y+1/2, -z+1/2'
'-x, -y, -z'
'x-1/2, -y-1/2, z-1/2'

loop_
_atom_site_type_symbol
_atom_site_label
_atom_site_fract_x
_atom_site_fract_y
_atom_site_fract_z
_atom_site_U_iso_or_equiv
_atom_site_adp_type
_atom_site_calc_flag
_atom_site_refinement_flags_adp
_atom_site_refinement_flags_posn
_atom_site_occupancy
W W1 0.19442(2) 0.60886(2) 0.25814(2) 0.01430(3) Uani d . . 1
P P1 0.17281(7) 0.67449(3) 0.09510(6) 0.02055(16) Uani d . . 1
O O1 -0.08361(19) 0.57663(10) 0.23703(18) 0.0324(5) Uani d . . 1
O O2 0.0725(2) 0.68860(10) 0.76198(17) 0.0351(6) Uani d . . 1
O O3 0.0301(2) 0.59636(10) 0.69648(17) 0.0394(6) Uani d . . 1
N N1 0.4076(2) 0.62231(11) 0.26167(19) 0.0216(5) Uani d . . 1
N N2 0.4869(2) 0.57304(12) 0.2551(2) 0.0242(6) Uani d . . 1
N N3 0.2308(2) 0.53747(10) 0.13943(18) 0.0174(5) Uani d . . 1
N N4 0.3394(2) 0.50390(11) 0.1452(2) 0.0241(5) Uani d . . 1
N N5 0.2488(2) 0.52873(11) 0.35966(19) 0.0206(5) Uani d . . 1
N N6 0.3553(2) 0.49532(12) 0.3431(2) 0.0280(6) Uani d . . 1
N N7 0.0300(2) 0.59181(10) 0.24764(18) 0.0184(5) Uani d . . 1
C C1 0.4840(3) 0.67053(15) 0.2677(2) 0.0273(7) Uani d . . 1
H H1 0.455435 0.711167 0.272702 0.033 Uiso calc U R 1
C C2 0.6115(3) 0.65349(17) 0.2658(3) 0.0337(8) Uani d . . 1
H H2 0.684174 0.679144 0.269059 0.04 Uiso calc U R 1
C C3 0.6087(3) 0.59184(16) 0.2581(3) 0.0320(8) Uani d . . 1
H H3 0.681116 0.566348 0.255261 0.038 Uiso calc U R 1
C C4 0.1604(3) 0.51817(13) 0.0519(2) 0.0240(7) Uani d . . 1
H H4 0.078339 0.533415 0.028632 0.029 Uiso calc U R 1
C C5 0.2229(3) 0.47314(14) 0.0000(3) 0.0315(8) Uani d . . 1
H H5 0.194608 0.452449 -0.064104 0.038 Uiso calc U R 1
C C6 0.3356(3) 0.46519(14) 0.0626(3) 0.0335(8) Uani d . . 1
H H6 0.40026 0.4368 0.049318 0.04 Uiso calc U R 1
C C7 0.1885(3) 0.49920(14) 0.4334(2) 0.0266(7) Uani d . . 1
H H7 0.110227 0.511678 0.459099 0.032 Uiso calc U R 1
C C8 0.2556(3) 0.44796(15) 0.4672(3) 0.0353(8) Uani d . . 1
H H8 0.233815 0.419609 0.51973 0.042 Uiso calc U R 1
C C9 0.3596(3) 0.44672(15) 0.4091(3) 0.0375(9) Uani d . . 1
H H9 0.4245 0.416681 0.414202 0.045 Uiso calc U R 1
C C10 0.1818(3) 0.70100(12) 0.3307(2) 0.0183(6) Uani d . . 1
H H10 0.258355 0.726457 0.32001 0.022 Uiso calc U R 1
C C11 0.2063(2) 0.65674(13) 0.4139(2) 0.0189(6) Uani d . . 1
H H11 0.296966 0.65931 0.44455 0.023 Uiso calc U R 1
C C12 0.1170(2) 0.64697(12) 0.5037(2) 0.0168(6) Uani d . . 1
H H12 0.081055 0.605161 0.495265 0.02 Uiso calc U R 1
C C13 0.0042(3) 0.69149(13) 0.4970(2) 0.0201(6) Uani d . . 1
H H13A -0.066315 0.673549 0.534088 0.024 Uiso calc U R 1
H H13B 0.031005 0.729203 0.535227 0.024 Uiso calc U R 1
C C14 -0.0448(2) 0.70724(13) 0.3829(2) 0.0193(6) Uani d . . 1
H H14A -0.119175 0.7346 0.384338 0.023 Uiso calc U R 1
H H14B -0.073468 0.66981 0.344663 0.023 Uiso calc U R 1
C C15 0.0579(3) 0.73794(12) 0.3225(2) 0.0197(6) Uani d . . 1
H H15 0.025955 0.740054 0.245152 0.024 Uiso calc U R 1
C C16 0.0840(3) 0.80300(13) 0.3621(3) 0.0315(7) Uani d . . 1
H H16A 0.116273 0.80219 0.437738 0.047 Uiso calc U R 1
H H16B 0.004839 0.826509 0.354008 0.047 Uiso calc U R 1
H H16C 0.147714 0.82179 0.319759 0.047 Uiso calc U R 1
C C17 0.1911(3) 0.65081(14) 0.6171(2) 0.0232(6) Uani d . . 1
C C18 0.2813(3) 0.59615(17) 0.6377(3) 0.0448(10) Uani d . . 1
H H18A 0.231047 0.558775 0.637239 0.067 Uiso calc U R 1
H H18B 0.329536 0.600805 0.707556 0.067 Uiso calc U R 1
H H18C 0.340574 0.594193 0.581426 0.067 Uiso calc U R 1
C C19 0.2682(3) 0.70912(16) 0.6322(3) 0.0363(8) Uani d . . 1
H H19A 0.336616 0.709112 0.583597 0.055 Uiso calc U R 1
H H19B 0.305372 0.711723 0.706409 0.055 Uiso calc U R 1
H H19C 0.21226 0.743998 0.616261 0.055 Uiso calc U R 1
C C20 0.0934(3) 0.64886(13) 0.7000(2) 0.0249(7) Uani d . . 1
C C21 -0.0631(4) 0.5890(2) 0.7734(3) 0.0641(14) Uani d . . 1
H H21A -0.132989 0.617783 0.757705 0.096 Uiso calc U R 1
H H21B -0.023073 0.596518 0.845604 0.096 Uiso calc U R 1
H H21C -0.096738 0.547572 0.769283 0.096 Uiso calc U R 1
C C22 0.0114(3) 0.67641(15) 0.0314(2) 0.0289(7) Uani d . . 1
H H22A -0.017856 0.634983 0.015647 0.043 Uiso calc U R 1
H H22B 0.010172 0.69957 -0.035415 0.043 Uiso calc U R 1
H H22C -0.045238 0.695712 0.079606 0.043 Uiso calc U R 1
C C23 0.2698(3) 0.65140(15) -0.0124(3) 0.0329(8) Uani d . . 1
H H23A 0.360317 0.654208 0.012682 0.049 Uiso calc U R 1
H H23B 0.251964 0.678082 -0.074316 0.049 Uiso calc U R 1
H H23C 0.249124 0.609531 -0.033126 0.049 Uiso calc U R 1
C C24 0.2137(3) 0.75511(13) 0.0994(3) 0.0313(7) Uani d . . 1
H H24A 0.157036 0.77653 0.14489 0.047 Uiso calc U R 1
H H24B 0.203733 0.771891 0.026757 0.047 Uiso calc U R 1
H H24C 0.302334 0.760047 0.128816 0.047 Uiso calc U R 1
B B1 0.4334(3) 0.50871(17) 0.2469(3) 0.0279(8) Uani d . . 1
H H1A 0.508(3) 0.4761(14) 0.244(2) 0.033 Uiso d U . 1

loop_
_atom_site_aniso_label
_atom_site_aniso_U_11
_atom_site_aniso_U_22
_atom_site_aniso_U_33
_atom_site_aniso_U_12
_atom_site_aniso_U_13
_atom_site_aniso_U_23
W1 0.01135(5) 0.01611(5) 0.01562(5) -0.00002(5) 0.00230(4) -0.00029(5)
P1 0.0229(4) 0.0201(4) 0.0196(4) 0.0006(3) 0.0077(3) 0.0024(3)
O1 0.0152(10) 0.0404(13) 0.0420(14) -0.0062(10) 0.0040(10) -0.0071(11)
O2 0.0549(15) 0.0281(12) 0.0241(12) -0.0070(11) 0.0148(11) -0.0051(10)
O3 0.0656(17) 0.0301(13) 0.0231(12) -0.0196(12) 0.0079(11) -0.0045(10)
N1 0.0164(12) 0.0259(14) 0.0229(13) 0.0002(10) 0.0042(10) -0.0027(10)
N2 0.0122(12) 0.0315(14) 0.0286(14) 0.0051(10) 0.0004(10) 0.0022(11)
N3 0.0170(12) 0.0169(11) 0.0188(12) 0.0022(9) 0.0041(9) -0.0015(10)
N4 0.0235(13) 0.0187(12) 0.0310(14) 0.0041(10) 0.0083(11) -0.0021(11)
N5 0.0219(13) 0.0205(12) 0.0192(12) 0.0005(10) -0.0003(10) 0.0020(10)
N6 0.0227(13) 0.0280(14) 0.0327(15) 0.0052(11) -0.0009(11) 0.0095(12)
N7 0.0173(12) 0.0209(12) 0.0167(12) 0.0010(9) -0.0006(10) -0.0013(9)
C1 0.0190(15) 0.0315(17) 0.0318(17) -0.0030(13) 0.0039(13) -0.0006(15)
C2 0.0149(15) 0.051(2) 0.0356(19) -0.0076(14) 0.0025(14) 0.0021(16)
C3 0.0116(14) 0.053(2) 0.0316(18) 0.0037(13) 0.0043(13) 0.0046(16)
C4 0.0286(16) 0.0230(15) 0.0204(15) -0.0065(13) 0.0012(13) 0.0001(12)
C5 0.044(2) 0.0262(17) 0.0264(17) -0.0057(15) 0.0133(15) -0.0128(14)
C6 0.0368(19) 0.0263(17) 0.040(2) 0.0023(15) 0.0165(16) -0.0103(15)
C7 0.0342(17) 0.0245(16) 0.0213(15) -0.0046(13) 0.0038(13) -0.0012(13)
C8 0.048(2) 0.0295(18) 0.0268(18) -0.0041(16) -0.0053(16) 0.0100(14)
C9 0.038(2) 0.0278(17) 0.044(2) 0.0062(15) -0.0108(17) 0.0149(16)
C10 0.0164(13) 0.0201(14) 0.0190(14) -0.0017(11) 0.0047(11) -0.0022(11)
C11 0.0115(13) 0.0252(15) 0.0195(14) -0.0016(11) -0.0013(11) -0.0061(12)
C12 0.0150(13) 0.0211(14) 0.0144(13) -0.0003(11) 0.0016(11) -0.0023(11)
C13 0.0162(13) 0.0236(15) 0.0208(14) 0.0006(11) 0.0030(11) -0.0019(12)
C14 0.0154(13) 0.0222(14) 0.0203(14) 0.0031(11) 0.0014(11) -0.0009(12)
C15 0.0238(15) 0.0159(13) 0.0197(14) 0.0025(11) 0.0035(12) -0.0002(11)
C16 0.041(2) 0.0189(15) 0.0365(19) 0.0036(14) 0.0126(15) -0.0009(14)
C17 0.0223(15) 0.0313(16) 0.0151(14) 0.0004(13) -0.0035(12) -0.0032(12)
C18 0.042(2) 0.062(3) 0.0276(18) 0.0275(19) -0.0146(16) -0.0074(17)
C19 0.0329(18) 0.052(2) 0.0237(17) -0.0162(16) 0.0006(14) -0.0100(16)
C20 0.0348(17) 0.0234(15) 0.0153(14) -0.0013(13) -0.0042(13) 0.0001(12)
C21 0.102(4) 0.067(3) 0.026(2) -0.058(3) 0.022(2) -0.0064(19)
C22 0.0323(17) 0.0316(17) 0.0227(16) 0.0056(14) 0.0007(13) 0.0028(14)
C23 0.041(2) 0.0300(18) 0.0300(18) 0.0000(15) 0.0187(15) 0.0015(14)
C24 0.041(2) 0.0222(16) 0.0322(18) -0.0038(14) 0.0136(15) 0.0029(14)
B1 0.0211(17) 0.0274(19) 0.035(2) 0.0085(15) 0.0027(16) -0.0002(16)

loop_
_atom_type_symbol
_atom_type_description
_atom_type_scat_dispersion_real
_atom_type_scat_dispersion_imag
_atom_type_scat_source
C C 0.0033 0.0016 'International Tables Vol C Tables 4.2.6.8 and 6.1.1.4'
H H 0.0000 0.0000 'International Tables Vol C Tables 4.2.6.8 and 6.1.1.4'
B B 0.0013 0.0007 'International Tables Vol C Tables 4.2.6.8 and 6.1.1.4'
N N 0.0061 0.0033 'International Tables Vol C Tables 4.2.6.8 and 6.1.1.4'
O O 0.0106 0.0060 'International Tables Vol C Tables 4.2.6.8 and 6.1.1.4'
P P 0.1023 0.0942 'International Tables Vol C Tables 4.2.6.8 and 6.1.1.4'
W W -0.8490 6.8722 'International Tables Vol C Tables 4.2.6.8 and 6.1.1.4'

loop_
_geom_angle_atom_site_label_1
_geom_angle_atom_site_label_2
_geom_angle_atom_site_label_3
_geom_angle
N7 W1 C11 98.72(10)
N7 W1 N3 91.18(9)
C11 W1 N3 158.19(9)
N7 W1 N5 94.45(9)
C11 W1 N5 83.28(9)
N3 W1 N5 76.58(8)
N7 W1 C10 97.70(10)
C11 W1 C10 37.65(10)
N3 W1 C10 159.49(9)
N5 W1 C10 120.78(9)
N7 W1 N1 174.27(9)
C11 W1 N1 86.32(9)
N3 W1 N1 83.17(8)
N5 W1 N1 83.40(9)
C10 W1 N1 87.95(9)
N7 W1 P1 92.29(7)
C11 W1 P1 115.98(8)
N3 W1 P1 82.74(6)
N5 W1 P1 158.35(7)
C10 W1 P1 78.48(7)
N1 W1 P1 87.90(6)
C22 P1 C23 103.98(15)
C22 P1 C24 101.49(15)
C23 P1 C24 98.54(15)
C22 P1 W1 113.04(10)
C23 P1 W1 114.92(11)
C24 P1 W1 122.30(11)
C20 O3 C21 116.2(3)
C1 N1 N2 105.6(2)
C1 N1 W1 134.4(2)
N2 N1 W1 120.00(17)
C3 N2 N1 109.6(3)
C3 N2 B1 129.3(3)
N1 N2 B1 121.1(2)
C4 N3 N4 106.0(2)
C4 N3 W1 131.18(19)
N4 N3 W1 122.78(17)
C6 N4 N3 109.5(2)
C6 N4 B1 130.9(3)
N3 N4 B1 118.9(2)
C7 N5 N6 106.4(2)
C7 N5 W1 132.0(2)
N6 N5 W1 121.08(18)
C9 N6 N5 108.7(3)
C9 N6 B1 129.5(3)
N5 N6 B1 120.6(2)
O1 N7 W1 176.1(2)
N1 C1 C2 111.1(3)
N1 C1 H1 124.5
C2 C1 H1 124.5
C3 C2 C1 104.8(3)
C3 C2 H2 127.6
C1 C2 H2 127.6
N2 C3 C2 108.9(3)
N2 C3 H3 125.5
C2 C3 H3 125.5
N3 C4 C5 111.1(3)
N3 C4 H4 124.4
C5 C4 H4 124.4
C6 C5 C4 104.1(3)
C6 C5 H5 127.9
C4 C5 H5 127.9
N4 C6 C5 109.2(3)
N4 C6 H6 125.4
C5 C6 H6 125.4
N5 C7 C8 110.7(3)
N5 C7 H7 124.7
C8 C7 H7 124.7
C9 C8 C7 105.4(3)
C9 C8 H8 127.3
C7 C8 H8 127.3
N6 C9 C8 108.8(3)
N6 C9 H9 125.6
C8 C9 H9 125.6
C11 C10 C15 120.7(2)
C11 C10 W1 70.30(15)
C15 C10 W1 122.31(18)
C11 C10 H10 112.4
C15 C10 H10 112.4
W1 C10 H10 112.4
C10 C11 C12 122.8(2)
C10 C11 W1 72.05(15)
C12 C11 W1 125.68(18)
C10 C11 H11 110.4
C12 C11 H11 110.4
W1 C11 H11 110.4
C13 C12 C11 112.7(2)
C13 C12 C17 109.8(2)
C11 C12 C17 111.5(2)
C13 C12 H12 107.5
C11 C12 H12 107.5
C17 C12 H12 107.5
C14 C13 C12 113.5(2)
C14 C13 H13A 108.9
C12 C13 H13A 108.9
C14 C13 H13B 108.9
C12 C13 H13B 108.9
H13A C13 H13B 107.7
C13 C14 C15 111.6(2)
C13 C14 H14A 109.3
C15 C14 H14A 109.3
C13 C14 H14B 109.3
C15 C14 H14B 109.3
H14A C14 H14B 108.0
C14 C15 C10 111.3(2)
C14 C15 C16 111.7(2)
C10 C15 C16 110.3(2)
C14 C15 H15 107.8
C10 C15 H15 107.8
C16 C15 H15 107.8
C15 C16 H16A 109.5
C15 C16 H16B 109.5
H16A C16 H16B 109.5
C15 C16 H16C 109.5
H16A C16 H16C 109.5
H16B C16 H16C 109.5
C20 C17 C19 108.8(2)
C20 C17 C18 107.7(3)
C19 C17 C18 109.0(3)
C20 C17 C12 107.7(2)
C19 C17 C12 112.2(2)
C18 C17 C12 111.3(2)
C17 C18 H18A 109.5
C17 C18 H18B 109.5
H18A C18 H18B 109.5
C17 C18 H18C 109.5
H18A C18 H18C 109.5
H18B C18 H18C 109.5
C17 C19 H19A 109.5
C17 C19 H19B 109.5
H19A C19 H19B 109.5
C17 C19 H19C 109.5
H19A C19 H19C 109.5
H19B C19 H19C 109.5
O2 C20 O3 122.5(3)
O2 C20 C17 126.1(3)
O3 C20 C17 111.4(3)
O3 C21 H21A 109.5
O3 C21 H21B 109.5
H21A C21 H21B 109.5
O3 C21 H21C 109.5
H21A C21 H21C 109.5
H21B C21 H21C 109.5
P1 C22 H22A 109.5
P1 C22 H22B 109.5
H22A C22 H22B 109.5
P1 C22 H22C 109.5
H22A C22 H22C 109.5
H22B C22 H22C 109.5
P1 C23 H23A 109.5
P1 C23 H23B 109.5
H23A C23 H23B 109.5
P1 C23 H23C 109.5
H23A C23 H23C 109.5
H23B C23 H23C 109.5
P1 C24 H24A 109.5
P1 C24 H24B 109.5
H24A C24 H24B 109.5
P1 C24 H24C 109.5
H24A C24 H24C 109.5
H24B C24 H24C 109.5
N2 B1 N6 110.0(3)
N2 B1 N4 109.0(3)
N6 B1 N4 106.5(3)
N2 B1 H1A 111.1(17)
N6 B1 H1A 109.9(17)
N4 B1 H1A 110.2(16)

loop_
_geom_bond_atom_site_label_1
_geom_bond_atom_site_label_2
_geom_bond_distance
W1 N7 1.765(2)
W1 C11 2.214(3)
W1 N3 2.222(2)
W1 N5 2.226(2)
W1 C10 2.237(3)
W1 N1 2.260(2)
W1 P1 2.4992(8)
P1 C22 1.817(3)
P1 C23 1.827(3)
P1 C24 1.831(3)
O1 N7 1.238(3)
O2 C20 1.204(3)
O3 C20 1.336(4)
O3 C21 1.440(4)
N1 C1 1.333(4)
N1 N2 1.378(3)
N2 C3 1.345(4)
N2 B1 1.528(4)
N3 C4 1.341(3)
N3 N4 1.359(3)
N4 C6 1.341(4)
N4 B1 1.550(4)
N5 C7 1.333(4)
N5 N6 1.371(3)
N6 C9 1.353(4)
N6 B1 1.543(5)
C1 C2 1.395(4)
C1 H1 0.95
C2 C3 1.365(5)
C2 H2 0.95
C3 H3 0.95
C4 C5 1.384(4)
C4 H4 0.95
C5 C6 1.378(5)
C5 H5 0.95
C6 H6 0.95
C7 C8 1.381(4)
C7 H7 0.95
C8 C9 1.364(5)
C8 H8 0.95
C9 H9 0.95
C10 C11 1.436(4)
C10 C15 1.535(4)
C10 H10 1.0
C11 C12 1.539(4)
C11 H11 1.0
C12 C13 1.538(4)
C12 C17 1.566(4)
C12 H12 1.0
C13 C14 1.519(4)
C13 H13A 0.99
C13 H13B 0.99
C14 C15 1.528(4)
C14 H14A 0.99
C14 H14B 0.99
C15 C16 1.537(4)
C15 H15 1.0
C16 H16A 0.98
C16 H16B 0.98
C16 H16C 0.98
C17 C20 1.520(4)
C17 C19 1.526(4)
C17 C18 1.544(4)
C18 H18A 0.98
C18 H18B 0.98
C18 H18C 0.98
C19 H19A 0.98
C19 H19B 0.98
C19 H19C 0.98
C21 H21A 0.98
C21 H21B 0.98
C21 H21C 0.98
C22 H22A 0.98
C22 H22B 0.98
C22 H22C 0.98
C23 H23A 0.98
C23 H23B 0.98
C23 H23C 0.98
C24 H24A 0.98
C24 H24B 0.98
C24 H24C 0.98
B1 H1A 1.07(3)

loop_
_geom_torsion_atom_site_label_1
_geom_torsion_atom_site_label_2
_geom_torsion_atom_site_label_3
_geom_torsion_atom_site_label_4
_geom_torsion
C1 N1 N2 C3 0.5(3)
W1 N1 N2 C3 179.63(19)
C1 N1 N2 B1 -180.0(3)
W1 N1 N2 B1 -0.9(3)
C4 N3 N4 C6 0.4(3)
W1 N3 N4 C6 -179.2(2)
C4 N3 N4 B1 -171.4(3)
W1 N3 N4 B1 9.1(3)
C7 N5 N6 C9 -1.5(3)
W1 N5 N6 C9 -174.8(2)
C7 N5 N6 B1 167.4(3)
W1 N5 N6 B1 -5.8(3)
N2 N1 C1 C2 -0.3(3)
W1 N1 C1 C2 -179.3(2)
N1 C1 C2 C3 0.0(4)
N1 N2 C3 C2 -0.5(4)
B1 N2 C3 C2 -179.9(3)
C1 C2 C3 N2 0.3(4)
N4 N3 C4 C5 -0.9(3)
W1 N3 C4 C5 178.6(2)
N3 C4 C5 C6 1.1(4)
N3 N4 C6 C5 0.3(4)
B1 N4 C6 C5 170.8(3)
C4 C5 C6 N4 -0.9(4)
N6 N5 C7 C8 1.5(3)
W1 N5 C7 C8 173.8(2)
N5 C7 C8 C9 -1.0(4)
N5 N6 C9 C8 0.9(4)
B1 N6 C9 C8 -166.7(3)
C7 C8 C9 N6 0.1(4)
C15 C10 C11 C12 -4.8(4)
W1 C10 C11 C12 -121.4(2)
C15 C10 C11 W1 116.6(2)
C10 C11 C12 C13 -2.8(4)
W1 C11 C12 C13 -93.4(3)
C10 C11 C12 C17 -126.9(3)
W1 C11 C12 C17 142.5(2)
C11 C12 C13 C14 35.1(3)
C17 C12 C13 C14 160.1(2)
C12 C13 C14 C15 -61.3(3)
C13 C14 C15 C10 51.5(3)
C13 C14 C15 C16 -72.2(3)
C11 C10 C15 C14 -19.6(4)
W1 C10 C15 C14 65.4(3)
C11 C10 C15 C16 105.0(3)
W1 C10 C15 C16 -170.09(19)
C13 C12 C17 C20 47.1(3)
C11 C12 C17 C20 172.8(2)
C13 C12 C17 C19 -72.6(3)
C11 C12 C17 C19 53.1(3)
C13 C12 C17 C18 165.0(3)
C11 C12 C17 C18 -69.4(3)
C21 O3 C20 O2 -1.7(5)
C21 O3 C20 C17 178.7(3)
C19 C17 C20 O2 5.5(4)
C18 C17 C20 O2 123.5(3)
C12 C17 C20 O2 -116.3(3)
C19 C17 C20 O3 -174.8(2)
C18 C17 C20 O3 -56.8(3)
C12 C17 C20 O3 63.4(3)
C3 N2 B1 N6 122.3(3)
N1 N2 B1 N6 -57.1(3)
C3 N2 B1 N4 -121.3(3)
N1 N2 B1 N4 59.3(4)
C9 N6 B1 N2 -132.0(3)
N5 N6 B1 N2 61.7(3)
C9 N6 B1 N4 110.1(3)
N5 N6 B1 N4 -56.3(3)
C6 N4 B1 N2 125.9(3)
N3 N4 B1 N2 -64.4(3)
C6 N4 B1 N6 -115.4(3)
N3 N4 B1 N6 54.2(3)
